data_7123696
loop_
_publ_author_name
'Lei, Ye'
'Shen, Libo'
'Liu, Ji-Ren'
'Jiao, Tianyu'
'Zhang, Yang'
'Zhang, Chi'
'tong, lu'
'Hong, Xin'
'Pan, Yuanjiang'
'Li, Hao'

_publ_section_title
;
 A diquat-contained macrocyclic anion acceptor in pure water
;
_journal_name_full 'Chemical Communications'
_journal_paper_doi 10.1039/C9CC03750K
_journal_year 2019
_chemical_formula_moiety '4(F6 P), C44 H40 N8 O4, C2 H3 N'
_chemical_formula_sum 'C46 H43 F24 N9 O4 P4'
_chemical_formula_weight 1365.77
_space_group_crystal_system triclinic
_space_group_IT_number 2
_space_group_name_Hall '-P 1'
_space_group_name_H-M_alt 'P -1'
_symmetry_space_group_name_Hall '-P 1'
_symmetry_space_group_name_H-M 'P -1'
_atom_sites_solution_hydrogens geom
_atom_sites_solution_primary dual
_audit_creation_date 2018-09-03
_audit_creation_method
;
Olex2 1.2
(compiled 2018.05.29 svn.r3508 for OlexSys, GUI svn.r5506)
;
_audit_update_record
;
2019-04-09 deposited with the CCDC.    2019-06-20 downloaded from the CCDC.
;
_cell_angle_alpha 115.767(7)
_cell_angle_beta 91.170(8)
_cell_angle_gamma 91.512(7)
_cell_formula_units_Z 2
_cell_length_a 11.6025(11)
_cell_length_b 16.878(2)
_cell_length_c 17.2459(18)
_cell_measurement_reflns_used 3366
_cell_measurement_temperature 170(2)
_cell_measurement_theta_max 46.849
_cell_measurement_theta_min 4.247
_cell_volume 3038.4(6)
_computing_cell_refinement 'SAINT v8.37A (Bruker, 2015)'
_computing_data_reduction 'SAINT v8.37A (Bruker, 2015)'
_computing_molecular_graphics 'Olex2 (Dolomanov et al., 2009)'
_computing_publication_material 'Olex2 (Dolomanov et al., 2009)'
_computing_structure_refinement 'ShelXL (Sheldrick, 2015)'
_computing_structure_solution 'ShelXT (Sheldrick, 2015)'
_diffrn_ambient_temperature 170.01
_diffrn_measured_fraction_theta_full 0.990
_diffrn_measured_fraction_theta_max 0.981
_diffrn_measurement_device_type 'Bruker D8 Venture'
_diffrn_measurement_method '\f and \w scans'
_diffrn_radiation_type GaK\a
_diffrn_radiation_wavelength 1.34139
_diffrn_reflns_av_R_equivalents 0.1747
_diffrn_reflns_av_unetI/netI 0.2280
_diffrn_reflns_Laue_measured_fraction_full 0.990
_diffrn_reflns_Laue_measured_fraction_max 0.981
_diffrn_reflns_limit_h_max 14
_diffrn_reflns_limit_h_min -13
_diffrn_reflns_limit_k_max 20
_diffrn_reflns_limit_k_min -18
_diffrn_reflns_limit_l_max 21
_diffrn_reflns_limit_l_min -21
_diffrn_reflns_number 33945
_diffrn_reflns_point_group_measured_fraction_full 0.990
_diffrn_reflns_point_group_measured_fraction_max 0.981
_diffrn_reflns_theta_full 53.594
_diffrn_reflns_theta_max 55.306
_diffrn_reflns_theta_min 4.245
_diffrn_standards_number 0
_exptl_absorpt_coefficient_mu 1.459
_exptl_absorpt_correction_T_max 0.7508
_exptl_absorpt_correction_T_min 0.3328
_exptl_absorpt_correction_type multi-scan
_exptl_absorpt_process_details
'SADABS-2016/2 (Bruker,2016/2) was used for absorption correction. wR2(int) was 0.1467 before and 0.0929 after correction. The Ratio of minimum to maximum transmission is 0.4433. The \l/2 correction factor is Not present.'
_exptl_crystal_colour colourless
_exptl_crystal_colour_primary colourless
_exptl_crystal_density_diffrn 1.493
_exptl_crystal_description prism
_exptl_crystal_F_000 1380
_exptl_crystal_size_max 0.12
_exptl_crystal_size_mid 0.02
_exptl_crystal_size_min 0.01
_refine_diff_density_max 1.208
_refine_diff_density_min -0.523
_refine_diff_density_rms 0.118
_refine_ls_extinction_coef 0.0048(6)
_refine_ls_extinction_expression Fc^*^=kFc[1+0.001xFc^2^\l^3^/sin(2\q)]^-1/4^
_refine_ls_extinction_method 'SHELXL-2016/6 (Sheldrick 2016)'
_refine_ls_goodness_of_fit_ref 1.012
_refine_ls_hydrogen_treatment constr
_refine_ls_matrix_type full
_refine_ls_number_parameters 786
_refine_ls_number_reflns 11498
_refine_ls_number_restraints 0
_refine_ls_restrained_S_all 1.012
_refine_ls_R_factor_all 0.2428
_refine_ls_R_factor_gt 0.1467
_refine_ls_shift/su_max 0.001
_refine_ls_shift/su_mean 0.000
_refine_ls_structure_factor_coef Fsqd
_refine_ls_weighting_details 'w=1/[\s^2^(Fo^2^)+(0.0500P)^2^+20.0000P] where P=(Fo^2^+2Fc^2^)/3'
_refine_ls_weighting_scheme calc
_refine_ls_wR_factor_gt 0.3276
_refine_ls_wR_factor_ref 0.3903
_reflns_Friedel_coverage 0.000
_reflns_number_gt 4672
_reflns_number_total 11498
_reflns_threshold_expression 'I > 2\s(I)'
_cod_data_source_file c9cc03750k2.cif
_cod_data_source_block wmj18156
_cod_original_cell_volume 3038.5(6)
_cod_database_code 7123696
_shelx_shelxl_version_number 2016/6
_shelx_space_group_comment
;
The symmetry employed for this shelxl refinement is uniquely defined
by the following loop, which should always be used as a source of
symmetry information in preference to the above space-group names.
They are only intended as comments.
;
_shelx_estimated_absorpt_t_max 0.986
_shelx_estimated_absorpt_t_min 0.844
_olex2_refinement_description
;
1. Fixed Uiso
 At 1.2 times of:
  All C(H) groups, All C(H,H) groups
 At 1.5 times of:
  All C(H,H,H) groups
2.a Secondary CH2 refined with riding coordinates:
 C7(H7A,H7B), C8(H8A,H8B), C15(H15A,H15B), C22(H22A,H22B), C34(H34A,H34B),
 C35(H35A,H35B), C37(H37A,H37B), C44(H44A,H44B)
2.b Aromatic/amide H refined with riding coordinates:
 C1(H1), C3(H3), C4(H4), C6(H6), C9(H9), C11(H11), C12(H12), C14(H14),
 C17(H17), C18(H18), C20(H20), C21(H21), C23(H23), C25(H25), C26(H26), C27(H27),
  C30(H30), C31(H31), C33(H33), C36(H36), C39(H39), C40(H40), C42(H42), C43(H43)
2.c Idealised Me refined as rotating group:
 C45(H45A,H45B,H45C)
;
_olex2_submission_special_instructions 'No special instructions were received'

loop_
_space_group_symop_operation_xyz
'x, y, z'
'-x, -y, -z'

loop_
_atom_site_label
_atom_site_type_symbol
_atom_site_fract_x
_atom_site_fract_y
_atom_site_fract_z
_atom_site_U_iso_or_equiv
_atom_site_adp_type
_atom_site_occupancy
_atom_site_site_symmetry_order
_atom_site_calc_flag
_atom_site_refinement_flags_posn
P1 P 0.6164(2) 0.29874(17) 0.43634(17) 0.0534(7) Uani 1 1 d .
F1 F 0.5124(7) 0.2762(8) 0.4753(8) 0.172(5) Uani 1 1 d .
F2 F 0.6560(16) 0.2087(7) 0.4074(9) 0.231(8) Uani 1 1 d .
F3 F 0.5460(10) 0.2933(9) 0.3593(7) 0.193(6) Uani 1 1 d .
F4 F 0.7243(7) 0.3398(8) 0.4116(8) 0.161(5) Uani 1 1 d .
F5 F 0.5761(9) 0.3964(5) 0.4759(8) 0.162(5) Uani 1 1 d .
F6 F 0.6855(9) 0.3126(10) 0.5185(7) 0.195(7) Uani 1 1 d .
P2 P 0.7384(2) 0.55303(17) 0.71303(16) 0.0519(7) Uani 1 1 d .
F13 F 0.8618(5) 0.5514(5) 0.7544(4) 0.084(2) Uani 1 1 d .
F14 F 0.7185(10) 0.4567(5) 0.6950(7) 0.150(4) Uani 1 1 d .
F15 F 0.6165(5) 0.5539(5) 0.6702(5) 0.091(2) Uani 1 1 d .
F16 F 0.7935(6) 0.5235(6) 0.6235(4) 0.101(2) Uani 1 1 d .
F17 F 0.7600(9) 0.6518(5) 0.7304(6) 0.133(3) Uani 1 1 d .
F18 F 0.6903(8) 0.5894(8) 0.8052(5) 0.150(4) Uani 1 1 d .
P3 P 1.1951(3) 0.1787(2) 0.5531(2) 0.0710(9) Uani 1 1 d .
F7 F 1.1203(7) 0.1279(6) 0.5921(7) 0.138(4) Uani 1 1 d .
F8 F 1.2463(12) 0.0911(5) 0.4945(7) 0.179(6) Uani 1 1 d .
F9 F 1.0993(15) 0.1682(7) 0.4849(9) 0.241(9) Uani 1 1 d .
F10 F 1.2698(9) 0.2321(6) 0.5170(9) 0.167(5) Uani 1 1 d .
F11 F 1.2933(9) 0.1893(6) 0.6228(7) 0.147(4) Uani 1 1 d .
F12 F 1.1407(9) 0.2673(6) 0.6097(7) 0.143(4) Uani 1 1 d .
P4 P 0.3354(4) 0.4560(2) 0.8459(2) 0.0902(12) Uani 1 1 d .
F19 F 0.4150(8) 0.4484(6) 0.7735(5) 0.123(3) Uani 1 1 d .
F20 F 0.3447(8) 0.3529(6) 0.8080(10) 0.180(5) Uani 1 1 d .
F21 F 0.4428(12) 0.4573(6) 0.9024(6) 0.165(5) Uani 1 1 d .
F22 F 0.3380(15) 0.5560(6) 0.8758(7) 0.205(7) Uani 1 1 d .
F23 F 0.2344(8) 0.4530(8) 0.7830(9) 0.171(5) Uani 1 1 d .
F24 F 0.255(2) 0.4531(19) 0.9080(15) 0.45(2) Uani 1 1 d .
O1 O 1.0372(6) 0.8809(4) 0.7695(5) 0.068(2) Uani 1 1 d .
O2 O 0.4948(7) 0.1763(4) 0.0797(4) 0.067(2) Uani 1 1 d .
O3 O 0.4641(9) -0.0672(5) 0.3094(6) 0.098(3) Uani 1 1 d .
O4 O 0.9957(8) 0.6351(6) 1.0168(5) 0.088(3) Uani 1 1 d .
N1 N 0.9728(8) 0.8087(5) 0.7089(6) 0.062(2) Uani 1 1 d .
N2 N 0.8117(6) 0.6039(5) 0.4940(5) 0.0467(18) Uani 1 1 d .
N3 N 0.7015(7) 0.4725(5) 0.3427(5) 0.0445(18) Uani 1 1 d .
N4 N 0.5340(8) 0.2496(5) 0.1521(5) 0.055(2) Uani 1 1 d .
N5 N 0.4996(11) 0.0083(6) 0.3847(6) 0.077(3) Uani 1 1 d .
N6 N 0.6317(7) 0.2061(5) 0.6090(5) 0.054(2) Uani 1 1 d .
N7 N 0.7192(7) 0.3307(5) 0.7712(5) 0.051(2) Uani 1 1 d .
N8 N 0.9836(8) 0.5598(6) 0.9366(6) 0.069(2) Uani 1 1 d .
C1 C 1.0296(9) 0.7708(6) 0.6408(7) 0.057(3) Uani 1 1 d .
H1 H 1.105263 0.791900 0.637599 0.068 Uiso 1 1 calc R
C2 C 0.9765(8) 0.6939(6) 0.5671(6) 0.044(2) Uani 1 1 d .
C3 C 1.0402(8) 0.6473(6) 0.4973(7) 0.055(3) Uani 1 1 d .
H3 H 1.119170 0.663509 0.497155 0.066 Uiso 1 1 calc R
C4 C 0.9898(9) 0.5760(7) 0.4261(7) 0.058(3) Uani 1 1 d .
H4 H 1.034882 0.542355 0.378248 0.069 Uiso 1 1 calc R
C5 C 0.8751(8) 0.5549(6) 0.4257(6) 0.046(2) Uani 1 1 d .
C6 C 0.8581(8) 0.6726(6) 0.5634(6) 0.049(2) Uani 1 1 d .
H6 H 0.811042 0.706739 0.609748 0.059 Uiso 1 1 calc R
C7 C 0.6861(8) 0.5797(6) 0.4914(6) 0.050(2) Uani 1 1 d .
H7A H 0.676066 0.531864 0.509609 0.060 Uiso 1 1 calc R
H7B H 0.644607 0.631220 0.531538 0.060 Uiso 1 1 calc R
C8 C 0.6387(8) 0.5504(6) 0.4032(6) 0.048(2) Uani 1 1 d .
H8A H 0.646753 0.598899 0.385794 0.058 Uiso 1 1 calc R
H8B H 0.555543 0.534371 0.400948 0.058 Uiso 1 1 calc R
C9 C 0.6479(8) 0.4050(6) 0.2789(6) 0.049(2) Uani 1 1 d .
H9 H 0.566321 0.405046 0.273265 0.059 Uiso 1 1 calc R
C10 C 0.7039(9) 0.3353(6) 0.2207(6) 0.051(2) Uani 1 1 d .
C11 C 0.8240(9) 0.3380(6) 0.2313(6) 0.055(3) Uani 1 1 d .
H11 H 0.866350 0.290206 0.192684 0.066 Uiso 1 1 calc R
C12 C 0.8833(8) 0.4097(6) 0.2979(6) 0.046(2) Uani 1 1 d .
H12 H 0.964992 0.411561 0.304498 0.056 Uiso 1 1 calc R
C13 C 0.8187(8) 0.4776(6) 0.3535(6) 0.048(2) Uani 1 1 d .
C14 C 0.6463(9) 0.2609(6) 0.1515(6) 0.055(3) Uani 1 1 d .
H14 H 0.689183 0.220204 0.105842 0.066 Uiso 1 1 calc R
C15 C 0.3777(9) 0.1582(7) 0.0920(7) 0.064(3) Uani 1 1 d .
H15A H 0.337462 0.126163 0.035124 0.076 Uiso 1 1 calc R
H15B H 0.339164 0.214489 0.123296 0.076 Uiso 1 1 calc R
C16 C 0.3672(9) 0.1036(6) 0.1424(7) 0.057(3) Uani 1 1 d .
C17 C 0.3762(9) 0.0139(7) 0.1022(7) 0.065(3) Uani 1 1 d .
H17 H 0.383951 -0.014690 0.041519 0.078 Uiso 1 1 calc R
C18 C 0.3741(11) -0.0360(7) 0.1485(8) 0.075(3) Uani 1 1 d .
H18 H 0.386576 -0.097309 0.120412 0.090 Uiso 1 1 calc R
C19 C 0.3543(10) 0.0033(7) 0.2337(8) 0.068(3) Uani 1 1 d .
C20 C 0.3478(10) 0.0933(8) 0.2770(7) 0.074(3) Uani 1 1 d .
H20 H 0.340583 0.120939 0.337778 0.088 Uiso 1 1 calc R
C21 C 0.3521(9) 0.1451(7) 0.2293(7) 0.060(3) Uani 1 1 d .
H21 H 0.344498 0.207104 0.257675 0.072 Uiso 1 1 calc R
C22 C 0.3437(12) -0.0512(9) 0.2839(9) 0.087(4) Uani 1 1 d .
H22A H 0.302623 -0.108074 0.247979 0.104 Uiso 1 1 calc R
H22B H 0.298996 -0.019528 0.336109 0.104 Uiso 1 1 calc R
C23 C 0.6045(14) 0.0029(8) 0.4035(7) 0.078(4) Uani 1 1 d .
H23 H 0.648575 -0.045836 0.368789 0.093 Uiso 1 1 calc R
C24 C 0.6537(11) 0.0750(7) 0.4809(7) 0.062(3) Uani 1 1 d .
C25 C 0.5879(10) 0.1402(6) 0.5379(6) 0.059(3) Uani 1 1 d .
H25 H 0.507303 0.137957 0.525624 0.071 Uiso 1 1 calc R
C26 C 0.7722(10) 0.0822(7) 0.5019(7) 0.063(3) Uani 1 1 d .
H26 H 0.821479 0.038315 0.465423 0.075 Uiso 1 1 calc R
C27 C 0.8185(10) 0.1520(7) 0.5749(7) 0.064(3) Uani 1 1 d .
H27 H 0.899187 0.156444 0.587338 0.077 Uiso 1 1 calc R
C28 C 0.7497(9) 0.2138(6) 0.6285(7) 0.055(2) Uani 1 1 d .
C29 C 0.7917(9) 0.2894(6) 0.7065(7) 0.055(3) Uani 1 1 d .
C30 C 0.9059(10) 0.3215(7) 0.7180(7) 0.063(3) Uani 1 1 d .
H30 H 0.959827 0.293738 0.674506 0.076 Uiso 1 1 calc R
C31 C 0.9401(10) 0.3940(7) 0.7933(7) 0.066(3) Uani 1 1 d .
H31 H 1.017782 0.416054 0.801405 0.080 Uiso 1 1 calc R
C32 C 0.8607(10) 0.4354(7) 0.8580(7) 0.060(3) Uani 1 1 d .
C33 C 0.7528(9) 0.3994(7) 0.8446(7) 0.056(3) Uani 1 1 d .
H33 H 0.698943 0.423633 0.888947 0.067 Uiso 1 1 calc R
C34 C 0.5950(9) 0.2968(8) 0.7566(7) 0.067(3) Uani 1 1 d .
H34A H 0.587655 0.243575 0.766831 0.081 Uiso 1 1 calc R
H34B H 0.545655 0.342167 0.797460 0.081 Uiso 1 1 calc R
C35 C 0.5569(9) 0.2753(7) 0.6667(6) 0.058(3) Uani 1 1 d .
H35A H 0.475220 0.253837 0.656365 0.070 Uiso 1 1 calc R
H35B H 0.564261 0.328226 0.655981 0.070 Uiso 1 1 calc R
C36 C 0.8924(11) 0.5144(8) 0.9363(7) 0.072(3) Uani 1 1 d .
H36 H 0.846891 0.532069 0.985847 0.087 Uiso 1 1 calc R
C37 C 1.0856(11) 0.6913(9) 1.0133(8) 0.084(4) Uani 1 1 d .
H37A H 1.147290 0.654571 0.977929 0.101 Uiso 1 1 calc R
H37B H 1.118644 0.726125 1.072277 0.101 Uiso 1 1 calc R
C38 C 1.0507(10) 0.7528(8) 0.9772(6) 0.070(3) Uani 1 1 d .
C39 C 1.1168(10) 0.8304(8) 0.9977(7) 0.075(4) Uani 1 1 d .
H39 H 1.178113 0.845415 1.039680 0.090 Uiso 1 1 calc R
C40 C 1.0958(10) 0.8881(8) 0.9580(7) 0.070(3) Uani 1 1 d .
H40 H 1.143553 0.938967 0.970118 0.085 Uiso 1 1 calc R
C41 C 1.0011(9) 0.8646(7) 0.9006(7) 0.065(3) Uani 1 1 d .
C42 C 0.9317(9) 0.7906(7) 0.8833(7) 0.062(3) Uani 1 1 d .
H42 H 0.866689 0.777274 0.844737 0.074 Uiso 1 1 calc R
C43 C 0.9563(10) 0.7355(7) 0.9219(7) 0.071(3) Uani 1 1 d .
H43 H 0.907299 0.685252 0.909953 0.085 Uiso 1 1 calc R
C44 C 0.9815(10) 0.9184(7) 0.8491(7) 0.071(3) Uani 1 1 d .
H44A H 0.897701 0.920315 0.838295 0.086 Uiso 1 1 calc R
H44B H 1.011743 0.979591 0.883286 0.086 Uiso 1 1 calc R
N9 N 0.3885(12) 0.7302(7) 1.0736(7) 0.092(3) Uani 1 1 d .
C45 C 0.5767(13) 0.6717(11) 0.9887(10) 0.113(5) Uani 1 1 d .
H45A H 0.560364 0.645530 0.926366 0.169 Uiso 1 1 calc GR
H45B H 0.608833 0.627345 1.004443 0.169 Uiso 1 1 calc GR
H45C H 0.632472 0.721367 1.004840 0.169 Uiso 1 1 calc GR
C46 C 0.4666(13) 0.7037(8) 1.0354(9) 0.078(4) Uani 1 1 d .

loop_
_atom_site_aniso_label
_atom_site_aniso_U_11
_atom_site_aniso_U_22
_atom_site_aniso_U_33
_atom_site_aniso_U_23
_atom_site_aniso_U_13
_atom_site_aniso_U_12
P1 0.0484(15) 0.0577(16) 0.0615(16) 0.0325(13) 0.0040(12) 0.0050(12)
F1 0.067(5) 0.302(13) 0.296(13) 0.265(12) 0.065(7) 0.066(7)
F2 0.44(2) 0.115(7) 0.200(12) 0.117(8) 0.143(14) 0.137(11)
F3 0.190(11) 0.293(14) 0.193(10) 0.210(11) -0.126(8) -0.141(10)
F4 0.060(5) 0.298(12) 0.269(12) 0.258(11) 0.014(6) 0.015(6)
F5 0.157(9) 0.082(6) 0.233(12) 0.055(7) 0.072(9) 0.005(6)
F6 0.134(8) 0.374(17) 0.185(10) 0.236(12) -0.091(7) -0.140(10)
P2 0.0417(14) 0.0566(15) 0.0529(15) 0.0198(12) 0.0033(11) 0.0019(11)
F13 0.052(4) 0.118(5) 0.081(4) 0.043(4) -0.009(3) 0.015(4)
F14 0.192(10) 0.094(6) 0.194(10) 0.098(6) -0.098(8) -0.069(6)
F15 0.028(3) 0.148(6) 0.106(5) 0.063(5) -0.003(3) 0.004(4)
F16 0.086(5) 0.172(7) 0.073(4) 0.076(5) 0.030(4) 0.061(5)
F17 0.167(9) 0.062(4) 0.164(8) 0.049(5) -0.069(7) -0.029(5)
F18 0.104(6) 0.269(12) 0.063(5) 0.055(6) 0.031(4) 0.067(7)
P3 0.0615(19) 0.072(2) 0.099(2) 0.0546(19) 0.0100(17) 0.0135(15)
F7 0.076(5) 0.180(8) 0.243(11) 0.172(9) 0.033(6) 0.007(5)
F8 0.321(16) 0.084(6) 0.156(9) 0.065(6) 0.118(10) 0.080(8)
F9 0.38(2) 0.122(8) 0.247(14) 0.116(9) -0.215(14) -0.036(10)
F10 0.130(8) 0.148(8) 0.308(14) 0.174(9) 0.100(9) 0.044(6)
F11 0.121(8) 0.146(8) 0.202(10) 0.106(8) -0.053(7) 0.001(6)
F12 0.157(9) 0.107(6) 0.174(9) 0.065(6) 0.072(7) 0.065(6)
P4 0.110(3) 0.100(3) 0.092(2) 0.067(2) 0.040(2) 0.043(2)
F19 0.119(7) 0.185(8) 0.103(6) 0.095(6) 0.029(5) 0.052(6)
F20 0.098(7) 0.110(7) 0.358(17) 0.127(9) 0.016(9) 0.002(5)
F21 0.273(14) 0.134(8) 0.090(6) 0.050(6) -0.040(7) 0.060(8)
F22 0.41(2) 0.082(6) 0.118(8) 0.035(6) -0.044(10) 0.054(9)
F23 0.080(6) 0.265(13) 0.276(14) 0.219(12) -0.023(7) -0.004(7)
F24 0.46(3) 0.78(4) 0.47(3) 0.57(3) 0.40(3) 0.49(3)
O1 0.060(5) 0.059(4) 0.068(5) 0.012(4) -0.003(4) -0.005(4)
O2 0.075(5) 0.064(4) 0.052(4) 0.017(4) -0.008(4) -0.015(4)
O3 0.141(9) 0.065(5) 0.088(6) 0.036(5) -0.038(6) -0.013(5)
O4 0.098(7) 0.093(6) 0.049(4) 0.012(4) -0.009(4) -0.030(5)
N1 0.062(6) 0.049(5) 0.065(6) 0.015(4) -0.008(5) 0.002(4)
N2 0.041(4) 0.051(4) 0.047(4) 0.020(4) 0.005(4) 0.001(4)
N3 0.050(5) 0.043(4) 0.049(4) 0.028(4) 0.006(4) 0.007(4)
N4 0.071(6) 0.046(4) 0.054(5) 0.028(4) -0.003(4) -0.005(4)
N5 0.109(9) 0.058(6) 0.076(7) 0.042(5) -0.021(6) -0.019(6)
N6 0.059(5) 0.057(5) 0.058(5) 0.038(4) 0.001(4) 0.000(4)
N7 0.048(5) 0.054(5) 0.059(5) 0.033(4) 0.005(4) -0.006(4)
N8 0.069(6) 0.070(6) 0.057(6) 0.019(5) -0.011(5) -0.003(5)
C1 0.041(6) 0.058(6) 0.070(7) 0.028(6) -0.002(5) -0.002(5)
C2 0.044(5) 0.046(5) 0.046(5) 0.024(4) 0.007(4) 0.003(4)
C3 0.029(5) 0.060(6) 0.076(7) 0.030(6) 0.006(5) 0.000(4)
C4 0.048(6) 0.062(6) 0.060(6) 0.024(5) 0.006(5) 0.006(5)
C5 0.043(5) 0.045(5) 0.051(5) 0.021(5) 0.002(4) -0.001(4)
C6 0.055(6) 0.048(5) 0.041(5) 0.017(5) 0.007(4) 0.002(4)
C7 0.047(6) 0.050(5) 0.050(6) 0.020(5) 0.004(4) -0.003(4)
C8 0.041(5) 0.047(5) 0.049(5) 0.014(4) 0.008(4) -0.002(4)
C9 0.049(6) 0.049(5) 0.055(6) 0.028(5) 0.009(5) -0.002(5)
C10 0.064(7) 0.049(5) 0.043(5) 0.022(5) 0.017(5) 0.004(5)
C11 0.053(6) 0.054(6) 0.053(6) 0.018(5) 0.012(5) 0.007(5)
C12 0.037(5) 0.052(5) 0.049(5) 0.021(5) 0.007(4) 0.018(4)
C13 0.045(6) 0.057(6) 0.048(5) 0.028(5) 0.004(4) -0.003(4)
C14 0.052(6) 0.056(6) 0.057(6) 0.023(5) 0.018(5) 0.007(5)
C15 0.050(6) 0.077(7) 0.072(7) 0.041(6) -0.013(5) -0.009(5)
C16 0.057(6) 0.048(6) 0.057(6) 0.015(5) -0.016(5) -0.011(5)
C17 0.059(7) 0.063(7) 0.059(6) 0.015(6) -0.009(5) -0.007(5)
C18 0.090(9) 0.053(6) 0.073(8) 0.020(6) -0.028(7) -0.003(6)
C19 0.063(7) 0.057(7) 0.084(8) 0.033(6) -0.017(6) -0.010(5)
C20 0.069(8) 0.073(8) 0.061(7) 0.013(6) -0.003(6) -0.010(6)
C21 0.058(7) 0.048(6) 0.076(7) 0.029(6) -0.003(5) 0.007(5)
C22 0.089(10) 0.089(9) 0.102(10) 0.062(8) -0.009(8) -0.015(7)
C23 0.119(12) 0.057(7) 0.060(7) 0.029(6) -0.014(7) -0.002(7)
C24 0.079(8) 0.052(6) 0.062(7) 0.031(6) 0.000(6) 0.003(6)
C25 0.085(8) 0.046(6) 0.056(6) 0.032(5) -0.010(6) -0.012(5)
C26 0.074(8) 0.055(6) 0.069(7) 0.034(6) 0.014(6) 0.020(5)
C27 0.071(7) 0.062(7) 0.070(7) 0.037(6) 0.008(6) 0.018(6)
C28 0.057(7) 0.052(6) 0.061(6) 0.030(5) 0.007(5) 0.007(5)
C29 0.060(7) 0.054(6) 0.065(7) 0.038(5) 0.014(5) 0.014(5)
C30 0.062(7) 0.063(7) 0.066(7) 0.029(6) 0.004(5) 0.005(5)
C31 0.071(8) 0.064(7) 0.071(7) 0.037(6) -0.009(6) 0.001(6)
C32 0.063(7) 0.065(7) 0.056(6) 0.029(6) 0.000(5) 0.006(5)
C33 0.045(6) 0.068(7) 0.067(7) 0.041(6) 0.015(5) 0.005(5)
C34 0.057(7) 0.092(8) 0.060(7) 0.040(6) 0.008(5) 0.000(6)
C35 0.058(6) 0.059(6) 0.060(6) 0.028(5) 0.005(5) 0.005(5)
C36 0.066(8) 0.089(8) 0.065(7) 0.036(7) -0.002(6) 0.002(7)
C37 0.078(9) 0.087(9) 0.076(8) 0.028(7) -0.006(7) -0.007(7)
C38 0.068(8) 0.077(8) 0.042(6) 0.006(6) -0.007(5) -0.011(6)
C39 0.061(7) 0.079(8) 0.056(7) 0.002(6) 0.003(5) -0.011(6)
C40 0.055(7) 0.073(7) 0.064(7) 0.012(6) 0.007(6) 0.003(6)
C41 0.047(6) 0.057(6) 0.059(6) -0.004(5) 0.000(5) 0.000(5)
C42 0.041(6) 0.065(7) 0.070(7) 0.021(6) 0.004(5) 0.005(5)
C43 0.058(7) 0.064(7) 0.067(7) 0.007(6) 0.003(6) -0.018(6)
C44 0.062(7) 0.058(6) 0.059(7) -0.006(6) 0.001(6) 0.000(5)
N9 0.122(10) 0.079(7) 0.074(7) 0.030(6) 0.013(7) 0.010(7)
C45 0.108(12) 0.153(14) 0.124(12) 0.099(11) 0.044(10) 0.048(10)
C46 0.101(11) 0.079(8) 0.077(9) 0.054(7) 0.014(8) 0.018(7)

loop_
_atom_type_symbol
_atom_type_description
_atom_type_scat_dispersion_real
_atom_type_scat_dispersion_imag
_atom_type_scat_source
C C 0.0148 0.0070 'International Tables Vol C Tables 4.2.6.8 and 6.1.1.4'
H H 0.0000 0.0000 'International Tables Vol C Tables 4.2.6.8 and 6.1.1.4'
F F 0.0599 0.0411 'International Tables Vol C Tables 4.2.6.8 and 6.1.1.4'
N N 0.0253 0.0136 'International Tables Vol C Tables 4.2.6.8 and 6.1.1.4'
O O 0.0389 0.0241 'International Tables Vol C Tables 4.2.6.8 and 6.1.1.4'
P P 0.2596 0.3354 'International Tables Vol C Tables 4.2.6.8 and 6.1.1.4'

loop_
_geom_angle_atom_site_label_1
_geom_angle_atom_site_label_2
_geom_angle_atom_site_label_3
_geom_angle
F1 P1 F3 92.5(6)
F1 P1 F4 168.9(7)
F1 P1 F5 87.6(6)
F1 P1 F6 87.5(6)
F2 P1 F1 90.3(7)
F2 P1 F3 103.0(9)
F2 P1 F4 98.4(8)
F2 P1 F5 174.8(8)
F2 P1 F6 81.9(8)
F3 P1 F4 92.2(5)
F3 P1 F5 81.9(8)
F3 P1 F6 175.2(9)
F4 P1 F5 83.1(6)
F6 P1 F4 87.0(5)
F6 P1 F5 93.3(8)
F14 P2 F13 88.4(5)
F14 P2 F15 91.4(5)
F14 P2 F16 89.9(6)
F14 P2 F17 179.2(7)
F14 P2 F18 94.2(7)
F15 P2 F13 179.0(4)
F16 P2 F13 89.6(4)
F16 P2 F15 89.4(4)
F16 P2 F17 89.3(5)
F17 P2 F13 91.4(4)
F17 P2 F15 88.7(5)
F18 P2 F13 88.0(4)
F18 P2 F15 93.0(4)
F18 P2 F16 175.2(6)
F18 P2 F17 86.6(6)
F7 P3 F11 87.8(6)
F8 P3 F7 88.1(5)
F8 P3 F9 92.3(8)
F8 P3 F10 93.5(6)
F8 P3 F11 87.7(7)
F8 P3 F12 178.0(7)
F9 P3 F7 92.3(7)
F9 P3 F10 88.6(8)
F9 P3 F11 179.9(9)
F10 P3 F7 178.1(7)
F10 P3 F11 91.3(7)
F12 P3 F7 92.5(5)
F12 P3 F9 85.8(7)
F12 P3 F10 85.9(5)
F12 P3 F11 94.3(6)
F19 P4 F20 84.9(6)
F19 P4 F21 89.7(6)
F19 P4 F22 88.4(7)
F19 P4 F23 85.7(6)
F21 P4 F20 83.6(6)
F21 P4 F23 175.4(7)
F22 P4 F20 173.3(8)
F22 P4 F21 95.1(7)
F22 P4 F23 85.4(7)
F23 P4 F20 95.4(7)
F24 P4 F19 173.5(14)
F24 P4 F20 89.4(11)
F24 P4 F21 92.8(11)
F24 P4 F22 97.3(12)
F24 P4 F23 91.7(11)
N1 O1 C44 111.0(8)
N4 O2 C15 107.8(8)
N5 O3 C22 106.9(10)
C37 O4 N8 109.4(8)
C1 N1 O1 109.9(8)
C5 N2 C7 118.4(7)
C6 N2 C5 122.1(8)
C6 N2 C7 119.5(7)
C9 N3 C8 122.2(8)
C9 N3 C13 121.5(8)
C13 N3 C8 116.2(7)
C14 N4 O2 110.7(8)
C23 N5 O3 109.7(11)
C25 N6 C28 120.7(9)
C25 N6 C35 120.5(9)
C28 N6 C35 118.7(8)
C29 N7 C34 117.1(8)
C33 N7 C29 122.8(9)
C33 N7 C34 120.1(8)
C36 N8 O4 109.1(9)
N1 C1 H1 120.4
N1 C1 C2 119.2(9)
C2 C1 H1 120.4
C3 C2 C1 119.8(8)
C3 C2 C6 118.7(8)
C6 C2 C1 121.1(8)
C2 C3 H3 119.8
C2 C3 C4 120.3(9)
C4 C3 H3 119.8
C3 C4 H4 120.3
C5 C4 C3 119.5(9)
C5 C4 H4 120.3
N2 C5 C4 119.6(8)
N2 C5 C13 118.8(8)
C4 C5 C13 121.6(9)
N2 C6 C2 119.6(8)
N2 C6 H6 120.2
C2 C6 H6 120.2
N2 C7 H7A 109.8
N2 C7 H7B 109.8
H7A C7 H7B 108.3
C8 C7 N2 109.2(7)
C8 C7 H7A 109.8
C8 C7 H7B 109.8
N3 C8 H8A 109.7
N3 C8 H8B 109.7
C7 C8 N3 109.8(8)
C7 C8 H8A 109.7
C7 C8 H8B 109.7
H8A C8 H8B 108.2
N3 C9 H9 118.4
N3 C9 C10 123.2(9)
C10 C9 H9 118.4
C9 C10 C11 116.5(9)
C9 C10 C14 123.7(10)
C11 C10 C14 119.8(9)
C10 C11 H11 119.3
C10 C11 C12 121.4(9)
C12 C11 H11 119.3
C11 C12 H12 121.2
C13 C12 C11 117.7(9)
C13 C12 H12 121.2
N3 C13 C5 119.5(8)
N3 C13 C12 119.7(8)
C12 C13 C5 120.7(9)
N4 C14 C10 119.4(9)
N4 C14 H14 120.3
C10 C14 H14 120.3
O2 C15 H15A 109.1
O2 C15 H15B 109.1
O2 C15 C16 112.3(9)
H15A C15 H15B 107.9
C16 C15 H15A 109.1
C16 C15 H15B 109.1
C17 C16 C15 120.8(10)
C21 C16 C15 119.3(9)
C21 C16 C17 119.9(10)
C16 C17 H17 119.4
C16 C17 C18 121.3(10)
C18 C17 H17 119.4
C17 C18 H18 120.2
C19 C18 C17 119.6(11)
C19 C18 H18 120.2
C18 C19 C20 120.8(11)
C18 C19 C22 120.3(11)
C20 C19 C22 118.9(12)
C19 C20 H20 120.4
C19 C20 C21 119.3(11)
C21 C20 H20 120.4
C16 C21 C20 118.9(9)
C16 C21 H21 120.6
C20 C21 H21 120.6
O3 C22 H22A 109.9
O3 C22 H22B 109.9
C19 C22 O3 108.8(10)
C19 C22 H22A 109.9
C19 C22 H22B 109.9
H22A C22 H22B 108.3
N5 C23 H23 121.7
N5 C23 C24 116.5(12)
C24 C23 H23 121.7
C25 C24 C23 122.5(12)
C25 C24 C26 115.9(10)
C26 C24 C23 121.6(11)
N6 C25 C24 123.0(11)
N6 C25 H25 118.5
C24 C25 H25 118.5
C24 C26 H26 119.5
C27 C26 C24 121.1(10)
C27 C26 H26 119.5
C26 C27 H27 119.8
C28 C27 C26 120.3(11)
C28 C27 H27 119.8
N6 C28 C29 117.4(9)
C27 C28 N6 118.9(10)
C27 C28 C29 123.7(10)
N7 C29 C28 120.0(9)
N7 C29 C30 117.7(10)
C30 C29 C28 122.3(9)
C29 C30 H30 120.3
C31 C30 C29 119.5(10)
C31 C30 H30 120.3
C30 C31 H31 119.7
C30 C31 C32 120.5(11)
C32 C31 H31 119.7
C31 C32 C36 121.9(10)
C33 C32 C31 117.3(10)
C33 C32 C36 120.8(10)
N7 C33 C32 122.0(9)
N7 C33 H33 119.0
C32 C33 H33 119.0
N7 C34 H34A 109.8
N7 C34 H34B 109.8
H34A C34 H34B 108.3
C35 C34 N7 109.2(8)
C35 C34 H34A 109.8
C35 C34 H34B 109.8
N6 C35 C34 107.3(9)
N6 C35 H35A 110.2
N6 C35 H35B 110.2
C34 C35 H35A 110.2
C34 C35 H35B 110.2
H35A C35 H35B 108.5
N8 C36 C32 118.3(10)
N8 C36 H36 120.9
C32 C36 H36 120.9
O4 C37 H37A 108.6
O4 C37 H37B 108.6
O4 C37 C38 114.8(11)
H37A C37 H37B 107.6
C38 C37 H37A 108.6
C38 C37 H37B 108.6
C39 C38 C37 119.6(11)
C43 C38 C37 122.2(11)
C43 C38 C39 118.1(12)
C38 C39 H39 118.7
C38 C39 C40 122.7(12)
C40 C39 H39 118.7
C39 C40 H40 122.2
C41 C40 C39 115.7(11)
C41 C40 H40 122.2
C40 C41 C44 118.0(10)
C42 C41 C40 122.0(12)
C42 C41 C44 119.7(10)
C41 C42 H42 119.8
C41 C42 C43 120.5(11)
C43 C42 H42 119.8
C38 C43 C42 120.8(11)
C38 C43 H43 119.6
C42 C43 H43 119.6
O1 C44 C41 111.0(9)
O1 C44 H44A 109.4
O1 C44 H44B 109.4
C41 C44 H44A 109.4
C41 C44 H44B 109.4
H44A C44 H44B 108.0
H45A C45 H45B 109.5
H45A C45 H45C 109.5
H45B C45 H45C 109.5
C46 C45 H45A 109.5
C46 C45 H45B 109.5
C46 C45 H45C 109.5
N9 C46 C45 176.4(18)

loop_
_geom_bond_atom_site_label_1
_geom_bond_atom_site_label_2
_geom_bond_distance
P1 F1 1.511(8)
P1 F2 1.469(9)
P1 F3 1.512(8)
P1 F4 1.570(7)
P1 F5 1.573(9)
P1 F6 1.537(8)
P2 F13 1.593(6)
P2 F14 1.527(7)
P2 F15 1.586(6)
P2 F16 1.559(6)
P2 F17 1.572(7)
P2 F18 1.555(7)
P3 F7 1.558(7)
P3 F8 1.526(8)
P3 F9 1.551(10)
P3 F10 1.556(8)
P3 F11 1.588(10)
P3 F12 1.547(8)
P4 F19 1.531(8)
P4 F20 1.579(10)
P4 F21 1.560(11)
P4 F22 1.535(9)
P4 F23 1.565(11)
P4 F24 1.447(11)
O1 N1 1.396(10)
O1 C44 1.417(12)
O2 N4 1.377(10)
O2 C15 1.425(12)
O3 N5 1.410(12)
O3 C22 1.522(15)
O4 N8 1.416(10)
O4 C37 1.411(14)
N1 C1 1.273(12)
N2 C5 1.354(11)
N2 C6 1.342(11)
N2 C7 1.498(11)
N3 C8 1.497(11)
N3 C9 1.319(11)
N3 C13 1.364(11)
N4 C14 1.314(12)
N5 C23 1.270(15)
N6 C25 1.325(12)
N6 C28 1.393(12)
N6 C35 1.478(12)
N7 C29 1.353(12)
N7 C33 1.334(12)
N7 C34 1.511(12)
N8 C36 1.288(13)
C1 H1 0.9500
C1 C2 1.474(13)
C2 C3 1.362(12)
C2 C6 1.404(12)
C3 H3 0.9500
C3 C4 1.396(13)
C4 H4 0.9500
C4 C5 1.368(13)
C5 C13 1.480(12)
C6 H6 0.9500
C7 H7A 0.9900
C7 H7B 0.9900
C7 C8 1.469(13)
C8 H8A 0.9900
C8 H8B 0.9900
C9 H9 0.9500
C9 C10 1.362(12)
C10 C11 1.398(14)
C10 C14 1.438(13)
C11 H11 0.9500
C11 C12 1.405(13)
C12 H12 0.9500
C12 C13 1.383(12)
C14 H14 0.9500
C15 H15A 0.9900
C15 H15B 0.9900
C15 C16 1.520(14)
C16 C17 1.373(13)
C16 C21 1.369(14)
C17 H17 0.9500
C17 C18 1.389(15)
C18 H18 0.9500
C18 C19 1.352(16)
C19 C20 1.376(15)
C19 C22 1.517(16)
C20 H20 0.9500
C20 C21 1.439(15)
C21 H21 0.9500
C22 H22A 0.9900
C22 H22B 0.9900
C23 H23 0.9500
C23 C24 1.452(15)
C24 C25 1.377(14)
C24 C26 1.404(15)
C25 H25 0.9500
C26 H26 0.9500
C26 C27 1.382(15)
C27 H27 0.9500
C27 C28 1.347(13)
C28 C29 1.457(14)
C29 C30 1.396(14)
C30 H30 0.9500
C30 C31 1.383(14)
C31 H31 0.9500
C31 C32 1.407(15)
C32 C33 1.347(14)
C32 C36 1.458(15)
C33 H33 0.9500
C34 H34A 0.9900
C34 H34B 0.9900
C34 C35 1.486(14)
C35 H35A 0.9900
C35 H35B 0.9900
C36 H36 0.9500
C37 H37A 0.9900
C37 H37B 0.9900
C37 C38 1.485(17)
C38 C39 1.400(15)
C38 C43 1.375(16)
C39 H39 0.9500
C39 C40 1.437(17)
C40 H40 0.9500
C40 C41 1.391(15)
C41 C42 1.382(14)
C41 C44 1.540(17)
C42 H42 0.9500
C42 C43 1.391(16)
C43 H43 0.9500
C44 H44A 0.9900
C44 H44B 0.9900
N9 C46 1.115(15)
C45 H45A 0.9800
C45 H45B 0.9800
C45 H45C 0.9800
C45 C46 1.508(19)

loop_
_smtbx_masks_void_nr
_smtbx_masks_void_average_x
_smtbx_masks_void_average_y
_smtbx_masks_void_average_z
_smtbx_masks_void_volume
_smtbx_masks_void_count_electrons
1 -0.163 -0.072 0.206 235.9 45.2
2 0.163 0.072 0.794 235.9 45.1
